data_4116629
loop_
_publ_author_name
'Peer Kirsch'
'Matthias Bremer'
'Annette Kirsch'
'Jens Osterodt'

_publ_section_title
;
 Bis(4-nitrophenyl)tetrafluorosulfuranes: Synthesis, Isomerization and
 Structural Characterization
;
_journal_name_full 'Journal of the American Chemical Society'
_journal_page_first 11277
_journal_page_last 11280
_journal_paper_doi 10.1021/ja9915495
_journal_volume 121
_journal_year 1999
_chemical_formula_sum 'C12 H8 F4 N2 O4 S'
_chemical_formula_weight 352.26
_chemical_name_systematic trans-bis(4-nitrophenyl)tetrafluorosulfurane
_space_group_IT_number 14
_symmetry_cell_setting monoclinic
_symmetry_space_group_name_Hall '-P 2ybc'
_symmetry_space_group_name_H-M 'P 1 21/c 1'
_atom_sites_solution_hydrogens geom
_atom_sites_solution_primary direct
_atom_sites_solution_secondary difmap
_audit_creation_method SHELXL-97
_cell_angle_alpha 90.00
_cell_angle_beta 108.00(4)
_cell_angle_gamma 90.00
_cell_formula_units_Z 2
_cell_length_a 6.410(4)
_cell_length_b 11.370(4)
_cell_length_c 9.627(5)
_cell_measurement_temperature 293(2)
_cell_volume 667.3(6)
_computing_structure_refinement 'SHELXL-97 (Sheldrick, 1997)'
_computing_structure_solution 'SHELXS-97 (Sheldrick, 1990)'
_diffrn_ambient_temperature 293(2)
_diffrn_measured_fraction_theta_full 0.855
_diffrn_measured_fraction_theta_max 0.855
_diffrn_radiation_monochromator graphite
_diffrn_radiation_source 'fine-focus sealed tube'
_diffrn_radiation_type MoK\a
_diffrn_radiation_wavelength 0.71073
_diffrn_reflns_av_R_equivalents 0.0000
_diffrn_reflns_av_sigmaI/netI 0.0853
_diffrn_reflns_limit_h_max 7
_diffrn_reflns_limit_h_min 0
_diffrn_reflns_limit_k_max 13
_diffrn_reflns_limit_k_min 0
_diffrn_reflns_limit_l_max 10
_diffrn_reflns_limit_l_min -11
_diffrn_reflns_number 1066
_diffrn_reflns_theta_full 25.00
_diffrn_reflns_theta_max 25.00
_diffrn_reflns_theta_min 3.34
_exptl_absorpt_coefficient_mu 0.315
_exptl_crystal_density_diffrn 1.753
_exptl_crystal_F_000 356
_refine_diff_density_max 0.320
_refine_diff_density_min -0.250
_refine_diff_density_rms 0.060
_refine_ls_extinction_method none
_refine_ls_goodness_of_fit_ref 0.789
_refine_ls_hydrogen_treatment mixed
_refine_ls_matrix_type full
_refine_ls_number_parameters 122
_refine_ls_number_reflns 1066
_refine_ls_number_restraints 0
_refine_ls_restrained_S_all 0.789
_refine_ls_R_factor_all 0.0807
_refine_ls_R_factor_gt 0.0431
_refine_ls_shift/su_max 0.000
_refine_ls_shift/su_mean 0.000
_refine_ls_structure_factor_coef Fsqd
_refine_ls_weighting_details 'w=1/[\s^2^(Fo^2^)+(0.0493P)^2^+0.0000P] where P=(Fo^2^+2Fc^2^)/3'
_refine_ls_weighting_scheme calc
_refine_ls_wR_factor_gt 0.0941
_refine_ls_wR_factor_ref 0.1015
_reflns_number_gt 583
_reflns_number_total 1066
_reflns_threshold_expression >2sigma(I)
_cod_data_source_file ja9915495.cif
_cod_data_source_block md87x
_cod_depositor_comments
;
The following automatic conversions were performed:

'_refine_ls_weighting_scheme' value 'calc
w=1/[\s^2^(Fo^2^)+(0.0493P)^2^+0.0000P] where P=(Fo^2^+2Fc^2^)/3' was
changed to 'calc'. New tag '_refine_ls_weighting_details' was
created. The value of the new tag was set to
'w=1/[\s^2^(Fo^2^)+(0.0493P)^2^+0.0000P] where P=(Fo^2^+2Fc^2^)/3'.

Automatic conversion script
Id: cif_fix_values 3143 2015-03-26 13:38:13Z robertas 
;
_cod_database_code 4116629

loop_
_symmetry_equiv_pos_as_xyz
'x, y, z'
'-x, y+1/2, -z+1/2'
'-x, -y, -z'
'x, -y-1/2, z-1/2'

loop_
_atom_site_label
_atom_site_type_symbol
_atom_site_fract_x
_atom_site_fract_y
_atom_site_fract_z
_atom_site_U_iso_or_equiv
_atom_site_adp_type
_atom_site_occupancy
_atom_site_calc_flag
_atom_site_refinement_flags
S1 S 0.5000 0.5000 0.5000 0.0339(4) Uani 1 d S
C6 C 0.0779(5) 0.5003(4) 0.3015(4) 0.0377(9) Uani 1 d .
C4 C -0.0331(6) 0.6251(3) 0.0931(4) 0.0367(9) Uani 1 d .
O1 O -0.1548(5) 0.7383(3) -0.1167(3) 0.0583(8) Uani 1 d .
C1 C 0.2845(5) 0.5506(3) 0.3371(4) 0.0353(9) Uani 1 d .
O2 O -0.3861(4) 0.6186(3) -0.0690(3) 0.0563(8) Uani 1 d .
F1 F 0.6731(3) 0.4957(2) 0.4082(2) 0.0423(6) Uani 1 d .
F2 F 0.4326(3) 0.36435(19) 0.4536(2) 0.0434(6) Uani 1 d .
N1 N -0.2053(5) 0.6634(3) -0.0406(4) 0.0432(8) Uani 1 d .
C3 C 0.1717(6) 0.6757(4) 0.1262(4) 0.0422(10) Uani 1 d .
C2 C 0.3339(6) 0.6382(4) 0.2501(4) 0.0417(10) Uani 1 d .
C5 C -0.0843(6) 0.5393(4) 0.1777(4) 0.0381(10) Uani 1 d .
H4 H 0.049(5) 0.431(3) 0.369(4) 0.030(9) Uiso 1 d .
H3 H -0.196(6) 0.511(3) 0.171(4) 0.040(11) Uiso 1 d .
H1 H 0.481(6) 0.662(3) 0.279(4) 0.050(11) Uiso 1 d .
H2 H 0.190(6) 0.746(4) 0.061(5) 0.072(14) Uiso 1 d .

loop_
_atom_site_aniso_label
_atom_site_aniso_U_11
_atom_site_aniso_U_22
_atom_site_aniso_U_33
_atom_site_aniso_U_23
_atom_site_aniso_U_13
_atom_site_aniso_U_12
S1 0.0307(6) 0.0397(8) 0.0337(7) -0.0002(7) 0.0138(5) -0.0009(6)
C6 0.0355(19) 0.040(2) 0.041(2) 0.002(2) 0.0171(16) -0.0010(19)
C4 0.040(2) 0.036(2) 0.033(2) -0.0035(18) 0.0089(16) 0.0063(17)
O1 0.0571(18) 0.065(2) 0.0512(18) 0.0186(17) 0.0143(14) 0.0104(15)
C1 0.0333(19) 0.042(2) 0.032(2) -0.0017(17) 0.0119(16) 0.0022(16)
O2 0.0430(16) 0.054(2) 0.059(2) 0.0027(16) -0.0029(14) -0.0055(14)
F1 0.0333(11) 0.0628(15) 0.0353(12) 0.0048(12) 0.0172(9) 0.0044(11)
F2 0.0441(12) 0.0387(14) 0.0416(12) -0.0008(10) 0.0045(9) -0.0013(9)
N1 0.046(2) 0.042(2) 0.039(2) 0.0009(17) 0.0090(16) 0.0093(17)
C3 0.045(2) 0.039(3) 0.041(2) 0.003(2) 0.0115(18) -0.0013(19)
C2 0.037(2) 0.045(3) 0.042(2) 0.001(2) 0.0112(18) -0.0038(19)
C5 0.031(2) 0.048(3) 0.038(2) -0.0042(18) 0.0145(19) -0.0021(18)

loop_
_atom_type_symbol
_atom_type_description
_atom_type_scat_dispersion_real
_atom_type_scat_dispersion_imag
_atom_type_scat_source
C C 0.0033 0.0016 'International Tables Vol C Tables 4.2.6.8 and 6.1.1.4'
H H 0.0000 0.0000 'International Tables Vol C Tables 4.2.6.8 and 6.1.1.4'
N N 0.0061 0.0033 'International Tables Vol C Tables 4.2.6.8 and 6.1.1.4'
O O 0.0106 0.0060 'International Tables Vol C Tables 4.2.6.8 and 6.1.1.4'
F F 0.0171 0.0103 'International Tables Vol C Tables 4.2.6.8 and 6.1.1.4'
S S 0.1246 0.1234 'International Tables Vol C Tables 4.2.6.8 and 6.1.1.4'

loop_
_geom_angle_atom_site_label_1
_geom_angle_atom_site_label_2
_geom_angle_atom_site_label_3
_geom_angle
_geom_angle_site_symmetry_1
_geom_angle_site_symmetry_3
F1 S1 F1 180.0 . 3_666
F1 S1 F2 89.44(11) . .
F1 S1 F2 90.56(11) 3_666 .
F1 S1 F2 90.56(11) . 3_666
F1 S1 F2 89.44(11) 3_666 3_666
F2 S1 F2 180.0 . 3_666
F1 S1 C1 89.75(13) . 3_666
F1 S1 C1 90.25(13) 3_666 3_666
F2 S1 C1 90.18(14) . 3_666
F2 S1 C1 89.82(14) 3_666 3_666
F1 S1 C1 90.25(13) . .
F1 S1 C1 89.75(13) 3_666 .
F2 S1 C1 89.82(14) . .
F2 S1 C1 90.18(14) 3_666 .
C1 S1 C1 180.0 3_666 .
C1 C6 C5 119.0(4) . .
C1 C6 H4 119.0(16) . .
C5 C6 H4 121.9(16) . .
C5 C4 C3 123.0(4) . .
C5 C4 N1 118.3(3) . .
C3 C4 N1 118.7(4) . .
C6 C1 C2 121.5(4) . .
C6 C1 S1 119.4(3) . .
C2 C1 S1 119.1(3) . .
O2 N1 O1 124.3(3) . .
O2 N1 C4 118.3(3) . .
O1 N1 C4 117.4(3) . .
C4 C3 C2 118.6(4) . .
C4 C3 H2 117(2) . .
C2 C3 H2 124(2) . .
C3 C2 C1 119.1(4) . .
C3 C2 H1 126(2) . .
C1 C2 H1 115(2) . .
C4 C5 C6 118.8(3) . .
C4 C5 H3 129(3) . .
C6 C5 H3 112(3) . .

loop_
_geom_bond_atom_site_label_1
_geom_bond_atom_site_label_2
_geom_bond_distance
_geom_bond_site_symmetry_2
S1 F1 1.6190(18) .
S1 F1 1.6190(18) 3_666
S1 F2 1.627(2) .
S1 F2 1.627(2) 3_666
S1 C1 1.833(4) 3_666
S1 C1 1.833(4) .
C6 C1 1.385(5) .
C6 C5 1.390(5) .
C6 H4 1.07(4) .
C4 C5 1.374(5) .
C4 C3 1.378(5) .
C4 N1 1.479(5) .
O1 N1 1.230(4) .
C1 C2 1.399(5) .
O2 N1 1.218(4) .
C3 C2 1.385(5) .
C3 H2 1.04(5) .
C2 H1 0.94(4) .
C5 H3 0.77(3) .
